data_4063276
loop_
_publ_author_name
'Tom G. Driver'
'Travis J. Williams'
'Jay A. Labinger'
'John E. Bercaw'

_publ_section_title
;
 C-H Bond Activation by Dicationic Platinum(II) Complexes
;
_journal_name_full Organometallics
_journal_page_first 294
_journal_page_last 301
_journal_paper_doi 10.1021/om060792r
_journal_volume 26
_journal_year 2007
_chemical_formula_moiety 'C41 H57 N2 Pt, C H2 Cl2, B F4'
_chemical_formula_sum 'C42 H59 B Cl2 F4 N2 Pt'
_chemical_formula_weight 944.71
_chemical_name_systematic
; 
 ? 
;
_space_group_IT_number 14
_symmetry_cell_setting monoclinic
_symmetry_space_group_name_Hall '-P 2ybc'
_symmetry_space_group_name_H-M 'P 1 21/c 1'
_atom_sites_solution_hydrogens geom
_atom_sites_solution_primary direct
_atom_sites_solution_secondary difmap
_audit_creation_method SHELXL-97
_cell_angle_alpha 90.00
_cell_angle_beta 113.1340(10)
_cell_angle_gamma 90.00
_cell_formula_units_Z 4
_cell_length_a 16.2295(4)
_cell_length_b 14.5556(3)
_cell_length_c 20.1968(5)
_cell_measurement_reflns_used 31422
_cell_measurement_temperature 100(2)
_cell_measurement_theta_max 38.30
_cell_measurement_theta_min 2.49
_cell_volume 4387.44(18)
_computing_cell_refinement 'Bruker SAINT v6.45A'
_computing_data_collection 'Bruker SMART v5.630'
_computing_data_reduction 'Bruker SAINT v6.45A'
_computing_molecular_graphics 'Bruker XP v5.1'
_computing_publication_material 'Bruker XCIF v6.12'
_computing_structure_refinement 'Bruker XL v6.12'
_computing_structure_solution 'Bruker XS v6.12'
_diffrn_ambient_temperature 100(2)
_diffrn_measured_fraction_theta_full 0.939
_diffrn_measured_fraction_theta_max 0.939
_diffrn_measurement_device_type 'Bruker SMART 1000'
_diffrn_measurement_method '\w scans at 7 \f settings'
_diffrn_radiation_monochromator graphite
_diffrn_radiation_source 'fine-focus sealed tube'
_diffrn_radiation_type MoK\a
_diffrn_radiation_wavelength 0.71073
_diffrn_reflns_av_R_equivalents 0.0637
_diffrn_reflns_av_sigmaI/netI 0.0734
_diffrn_reflns_limit_h_max 28
_diffrn_reflns_limit_h_min -29
_diffrn_reflns_limit_k_max 26
_diffrn_reflns_limit_k_min -27
_diffrn_reflns_limit_l_max 38
_diffrn_reflns_limit_l_min -38
_diffrn_reflns_number 121404
_diffrn_reflns_theta_full 42.85
_diffrn_reflns_theta_max 42.85
_diffrn_reflns_theta_min 1.78
_exptl_absorpt_coefficient_mu 3.367
_exptl_absorpt_correction_T_max 0.5984
_exptl_absorpt_correction_T_min 0.4217
_exptl_absorpt_correction_type none
_exptl_crystal_colour Orange
_exptl_crystal_density_diffrn 1.430
_exptl_crystal_density_meas 0
_exptl_crystal_density_method 'not measured'
_exptl_crystal_description Block
_exptl_crystal_F_000 1912
_exptl_crystal_size_max 0.31
_exptl_crystal_size_mid 0.26
_exptl_crystal_size_min 0.17
_refine_diff_density_max 5.713
_refine_diff_density_min -2.940
_refine_diff_density_rms 0.193
_refine_ls_extinction_method none
_refine_ls_goodness_of_fit_ref 1.429
_refine_ls_hydrogen_treatment Riding
_refine_ls_matrix_type 'Full matrix'
_refine_ls_number_parameters 483
_refine_ls_number_reflns 30232
_refine_ls_number_restraints 0
_refine_ls_restrained_S_all 1.429
_refine_ls_R_factor_all 0.1167
_refine_ls_R_factor_gt 0.0428
_refine_ls_shift/su_max 0.003
_refine_ls_shift/su_mean 0.000
_refine_ls_structure_factor_coef Fsqd
_refine_ls_weighting_details w=1/s^2^(Fo^2^)
_refine_ls_weighting_scheme sigma
_refine_ls_wR_factor_gt 0.0733
_refine_ls_wR_factor_ref 0.0842
_reflns_number_gt 14960
_reflns_number_total 30232
_reflns_threshold_expression >2sigma(I)
_cod_depositor_comments
;
The following automatic conversions were performed:
'_symmetry_cell_setting' value 'Monoclinic' changed to 'monoclinic'
according to '/home/saulius/struct/CIF-dictionaries/cif_core.dic'
dictionary named 'cif_core.dic' version 2.4.1 from
2010-06-29.

'_refine_ls_weighting_scheme' value 'Sigma' changed to
'sigma' according to '/home/saulius/struct/CIF-dictionaries/cif_core.dic'
dictionary named 'cif_core.dic' version 2.4.1 from 2010-06-29.

Automatic conversion script
Id: cif_fix_enum 1527 2010-12-29 10:47:43Z saulius 

The following automatic conversions were performed:

'_atom_sites_solution_primary' value 'Direct methods' was changed to
'direct'.

'_atom_sites_solution_secondary' value 'Difference Fourier map' was
changed to 'difmap'.

'_atom_sites_solution_hydrogens' value 'Geometric positions' was
changed to 'geom'.

Automatic conversion script
Id: cif_fix_values 6452 2018-10-05 10:23:21Z andrius 
;
_cod_original_sg_symbol_H-M P2(1)/c
_cod_database_code 4063276

loop_
_symmetry_equiv_pos_as_xyz
'x, y, z'
'-x, y+1/2, -z+1/2'
'-x, -y, -z'
'x, -y-1/2, z-1/2'

loop_
_atom_site_label
_atom_site_type_symbol
_atom_site_fract_x
_atom_site_fract_y
_atom_site_fract_z
_atom_site_U_iso_or_equiv
_atom_site_adp_type
_atom_site_occupancy
_atom_site_symmetry_multiplicity
_atom_site_calc_flag
_atom_site_refinement_flags
Pt Pt 0.477649(5) 0.251214(8) 0.103296(4) 0.01615(2) Uani 1 1 d .
N1 N 0.57187(13) 0.21663(13) 0.20688(11) 0.0169(4) Uani 1 1 d .
N2 N 0.40569(13) 0.26675(11) 0.16689(11) 0.0157(4) Uani 1 1 d .
C1 C 0.54514(16) 0.22728(14) 0.25842(13) 0.0164(4) Uani 1 1 d .
C2 C 0.44911(14) 0.25740(17) 0.23521(12) 0.0154(4) Uani 1 1 d .
C3 C 0.60016(18) 0.21339(18) 0.33664(14) 0.0233(5) Uani 1 1 d .
H3A H 0.6594 0.1899 0.3429 0.035 Uiso 1 1 calc R
H3B H 0.5703 0.1691 0.3563 0.035 Uiso 1 1 calc R
H3C H 0.6069 0.2721 0.3620 0.035 Uiso 1 1 calc R
C4 C 0.41272(17) 0.27679(17) 0.29059(14) 0.0213(5) Uani 1 1 d .
H4A H 0.3514 0.3001 0.2672 0.032 Uiso 1 1 calc R
H4B H 0.4502 0.3229 0.3244 0.032 Uiso 1 1 calc R
H4C H 0.4125 0.2202 0.3168 0.032 Uiso 1 1 calc R
C5 C 0.66311(16) 0.19252(16) 0.22035(13) 0.0180(4) Uani 1 1 d .
C6 C 0.72991(15) 0.25781(19) 0.24893(13) 0.0208(4) Uani 1 1 d .
H6 H 0.7162 0.3164 0.2627 0.025 Uiso 1 1 calc R
C7 C 0.81778(17) 0.23706(17) 0.25737(14) 0.0227(5) Uani 1 1 d .
C8 C 0.83343(17) 0.15041(18) 0.23508(15) 0.0232(5) Uani 1 1 d .
H8 H 0.8926 0.1357 0.2401 0.028 Uiso 1 1 calc R
C9 C 0.76662(17) 0.08434(17) 0.20579(14) 0.0211(5) Uani 1 1 d .
C10 C 0.68008(16) 0.10634(16) 0.19932(13) 0.0187(4) Uani 1 1 d .
H10 H 0.6331 0.0626 0.1806 0.022 Uiso 1 1 calc R
C11 C 0.89175(19) 0.3102(2) 0.28600(18) 0.0327(7) Uani 1 1 d .
C12 C 0.8790(2) 0.3700(3) 0.3426(3) 0.0635(13) Uani 1 1 d .
H12A H 0.9287 0.4137 0.3616 0.095 Uiso 1 1 calc R
H12B H 0.8775 0.3313 0.3818 0.095 Uiso 1 1 calc R
H12C H 0.8224 0.4038 0.3209 0.095 Uiso 1 1 calc R
C13 C 0.9837(2) 0.2665(3) 0.3217(3) 0.0832(18) Uani 1 1 d .
H13A H 1.0291 0.3147 0.3410 0.125 Uiso 1 1 calc R
H13B H 0.9968 0.2301 0.2862 0.125 Uiso 1 1 calc R
H13C H 0.9846 0.2264 0.3610 0.125 Uiso 1 1 calc R
C14 C 0.8866(4) 0.3715(4) 0.2236(3) 0.101(2) Uani 1 1 d .
H14A H 0.8293 0.4042 0.2053 0.152 Uiso 1 1 calc R
H14B H 0.8915 0.3337 0.1851 0.152 Uiso 1 1 calc R
H14C H 0.9359 0.4160 0.2402 0.152 Uiso 1 1 calc R
C15 C 0.78799(18) -0.00975(18) 0.18208(15) 0.0238(5) Uani 1 1 d .
C16 C 0.8310(3) -0.0712(2) 0.24849(17) 0.0441(9) Uani 1 1 d .
H16A H 0.8887 -0.0449 0.2802 0.066 Uiso 1 1 calc R
H16B H 0.8406 -0.1328 0.2333 0.066 Uiso 1 1 calc R
H16C H 0.7913 -0.0752 0.2745 0.066 Uiso 1 1 calc R
C17 C 0.7031(2) -0.0573(2) 0.13016(17) 0.0370(7) Uani 1 1 d .
H17A H 0.6608 -0.0648 0.1535 0.055 Uiso 1 1 calc R
H17B H 0.7187 -0.1178 0.1171 0.055 Uiso 1 1 calc R
H17C H 0.6755 -0.0198 0.0867 0.055 Uiso 1 1 calc R
C18 C 0.8512(2) 0.0007(2) 0.14327(19) 0.0422(8) Uani 1 1 d .
H18A H 0.8253 0.0436 0.1030 0.063 Uiso 1 1 calc R
H18B H 0.8600 -0.0593 0.1249 0.063 Uiso 1 1 calc R
H18C H 0.9090 0.0243 0.1769 0.063 Uiso 1 1 calc R
C19 C 0.31337(16) 0.29559(16) 0.13749(13) 0.0172(4) Uani 1 1 d .
C20 C 0.24684(16) 0.23532(14) 0.13541(13) 0.0193(5) Uani 1 1 d .
H20 H 0.2620 0.1764 0.1570 0.023 Uiso 1 1 calc R
C21 C 0.15673(15) 0.26150(16) 0.10122(13) 0.0192(5) Uani 1 1 d .
C22 C 0.13832(16) 0.34851(16) 0.06940(13) 0.0191(5) Uani 1 1 d .
H22 H 0.0776 0.3670 0.0458 0.023 Uiso 1 1 calc R
C23 C 0.20605(16) 0.40997(15) 0.07081(13) 0.0165(4) Uani 1 1 d .
C24 C 0.29410(16) 0.38224(15) 0.10609(13) 0.0169(4) Uani 1 1 d .
H24 H 0.3415 0.4224 0.1089 0.020 Uiso 1 1 calc R
C25 C 0.08248(17) 0.19325(17) 0.09735(15) 0.0242(5) Uani 1 1 d .
C26 C 0.1018(2) 0.1538(2) 0.17250(18) 0.0379(7) Uani 1 1 d .
H26A H 0.1584 0.1197 0.1894 0.057 Uiso 1 1 calc R
H26B H 0.0531 0.1124 0.1701 0.057 Uiso 1 1 calc R
H26C H 0.1063 0.2041 0.2060 0.057 Uiso 1 1 calc R
C27 C 0.0826(2) 0.1137(2) 0.04721(19) 0.0415(8) Uani 1 1 d .
H27A H 0.0700 0.1378 -0.0011 0.062 Uiso 1 1 calc R
H27B H 0.0364 0.0690 0.0449 0.062 Uiso 1 1 calc R
H27C H 0.1414 0.0838 0.0659 0.062 Uiso 1 1 calc R
C28 C -0.0100(2) 0.2374(2) 0.0693(3) 0.0525(11) Uani 1 1 d .
H28A H -0.0104 0.2881 0.1010 0.079 Uiso 1 1 calc R
H28B H -0.0547 0.1915 0.0682 0.079 Uiso 1 1 calc R
H28C H -0.0244 0.2609 0.0205 0.079 Uiso 1 1 calc R
C29 C 0.18289(16) 0.50421(16) 0.03416(13) 0.0186(4) Uani 1 1 d .
C30 C 0.16046(18) 0.57028(17) 0.08438(14) 0.0241(5) Uani 1 1 d .
H30A H 0.1086 0.5468 0.0925 0.036 Uiso 1 1 calc R
H30B H 0.1465 0.6312 0.0620 0.036 Uiso 1 1 calc R
H30C H 0.2121 0.5748 0.1305 0.036 Uiso 1 1 calc R
C31 C 0.10269(18) 0.49737(18) -0.03868(14) 0.0257(5) Uani 1 1 d .
H31A H 0.1168 0.4541 -0.0699 0.039 Uiso 1 1 calc R
H31B H 0.0901 0.5580 -0.0615 0.039 Uiso 1 1 calc R
H31C H 0.0500 0.4756 -0.0310 0.039 Uiso 1 1 calc R
C32 C 0.26199(18) 0.54360(18) 0.01930(15) 0.0248(5) Uani 1 1 d .
H32A H 0.3142 0.5503 0.0648 0.037 Uiso 1 1 calc R
H32B H 0.2455 0.6038 -0.0039 0.037 Uiso 1 1 calc R
H32C H 0.2767 0.5018 -0.0125 0.037 Uiso 1 1 calc R
C33 C 0.38641(17) 0.29394(17) 0.00840(13) 0.0201(5) Uani 1 1 d .
C34 C 0.29635(18) 0.26905(16) -0.02318(15) 0.0248(6) Uani 1 1 d .
H34 H 0.2728 0.2271 0.0009 0.030 Uiso 1 1 calc R
C35 C 0.2397(2) 0.3053(2) -0.09039(15) 0.0303(6) Uani 1 1 d .
H35 H 0.1785 0.2874 -0.1116 0.036 Uiso 1 1 calc R
C36 C 0.2736(2) 0.3670(2) -0.12542(15) 0.0326(7) Uani 1 1 d .
H36 H 0.2353 0.3930 -0.1701 0.039 Uiso 1 1 calc R
C37 C 0.3630(2) 0.39087(19) -0.09542(15) 0.0297(6) Uani 1 1 d .
H37 H 0.3862 0.4326 -0.1200 0.036 Uiso 1 1 calc R
C38 C 0.41967(19) 0.35426(18) -0.02937(14) 0.0244(5) Uani 1 1 d .
C39 C 0.5179(2) 0.3778(2) 0.00673(16) 0.0294(6) Uani 1 1 d .
H39A H 0.5254 0.4355 0.0344 0.035 Uiso 1 1 calc R
H39B H 0.5430 0.3872 -0.0302 0.035 Uiso 1 1 calc R
C40 C 0.5675(2) 0.3011(2) 0.05654(17) 0.0279(6) Uani 1 1 d .
H40 H 0.6296 0.3160 0.0913 0.033 Uiso 1 1 calc R
C41 C 0.5497(2) 0.2078(2) 0.03968(17) 0.0316(7) Uani 1 1 d .
H41A H 0.6001 0.1647 0.0629 0.038 Uiso 1 1 calc R
H41B H 0.5133 0.1929 -0.0114 0.038 Uiso 1 1 calc R
C51 C 0.6418(2) 0.5215(2) 0.42134(18) 0.0421(8) Uani 1 1 d .
H51A H 0.6693 0.5742 0.4535 0.051 Uiso 1 1 calc R
H51B H 0.6253 0.5422 0.3711 0.051 Uiso 1 1 calc R
Cl1 Cl 0.54524(6) 0.48766(6) 0.43285(5) 0.04209(19) Uani 1 1 d .
Cl2 Cl 0.72004(7) 0.43291(9) 0.44009(8) 0.0784(4) Uani 1 1 d .
B1 B 0.5518(3) 0.4880(2) 0.2220(2) 0.0444(10) Uani 1 1 d .
F1 F 0.6226(2) 0.44393(18) 0.20729(16) 0.0849(9) Uani 1 1 d .
F2 F 0.58737(14) 0.57063(11) 0.25497(10) 0.0437(5) Uani 1 1 d .
F3 F 0.5366(2) 0.43007(17) 0.26596(13) 0.0988(12) Uani 1 1 d .
F4 F 0.48790(15) 0.50207(16) 0.15582(11) 0.0562(6) Uani 1 1 d .

loop_
_atom_site_aniso_label
_atom_site_aniso_U_11
_atom_site_aniso_U_22
_atom_site_aniso_U_33
_atom_site_aniso_U_23
_atom_site_aniso_U_13
_atom_site_aniso_U_12
Pt 0.01467(3) 0.01436(3) 0.01848(3) -0.00053(5) 0.00551(2) 0.00285(4)
N1 0.0156(9) 0.0083(7) 0.0230(10) 0.0031(7) 0.0036(8) 0.0005(6)
N2 0.0139(8) 0.0103(9) 0.0219(9) 0.0014(6) 0.0062(7) 0.0028(5)
C1 0.0141(10) 0.0113(9) 0.0214(11) 0.0022(7) 0.0042(8) 0.0024(6)
C2 0.0159(9) 0.0095(9) 0.0203(9) 0.0007(9) 0.0066(7) -0.0001(8)
C3 0.0197(12) 0.0248(12) 0.0226(13) 0.0050(10) 0.0053(10) 0.0029(9)
C4 0.0192(12) 0.0226(11) 0.0220(12) 0.0015(8) 0.0080(10) 0.0028(8)
C5 0.0142(10) 0.0148(10) 0.0232(12) 0.0016(8) 0.0055(9) 0.0023(7)
C6 0.0190(10) 0.0145(11) 0.0282(11) -0.0026(10) 0.0085(8) 0.0004(9)
C7 0.0177(10) 0.0196(14) 0.0304(12) 0.0001(9) 0.0093(9) -0.0016(8)
C8 0.0171(12) 0.0234(12) 0.0309(14) 0.0032(10) 0.0115(10) 0.0042(9)
C9 0.0233(12) 0.0167(11) 0.0238(12) 0.0030(9) 0.0099(10) 0.0061(8)
C10 0.0164(11) 0.0144(10) 0.0253(12) 0.0008(8) 0.0081(9) 0.0011(8)
C11 0.0199(13) 0.0299(15) 0.0460(18) -0.0035(13) 0.0103(13) -0.0079(10)
C12 0.035(2) 0.054(2) 0.100(4) -0.044(2) 0.025(2) -0.0200(17)
C13 0.0191(15) 0.059(3) 0.148(5) -0.043(3) 0.009(2) -0.0060(16)
C14 0.111(5) 0.107(4) 0.069(3) 0.010(3) 0.018(3) -0.083(4)
C15 0.0275(14) 0.0184(11) 0.0283(13) 0.0013(10) 0.0140(11) 0.0081(9)
C16 0.069(3) 0.0235(15) 0.0374(18) 0.0063(13) 0.0187(17) 0.0253(15)
C17 0.0436(19) 0.0245(14) 0.0399(18) -0.0098(12) 0.0132(15) 0.0060(12)
C18 0.054(2) 0.0310(16) 0.057(2) -0.0027(15) 0.0382(19) 0.0080(14)
C19 0.0146(10) 0.0153(10) 0.0199(11) -0.0014(8) 0.0047(9) 0.0027(7)
C20 0.0205(11) 0.0127(12) 0.0229(11) 0.0033(7) 0.0066(9) 0.0011(7)
C21 0.0154(9) 0.0168(13) 0.0235(10) 0.0012(9) 0.0057(8) -0.0004(8)
C22 0.0133(10) 0.0159(10) 0.0256(12) 0.0004(9) 0.0049(9) 0.0011(7)
C23 0.0170(11) 0.0127(9) 0.0190(11) 0.0002(8) 0.0061(9) 0.0013(7)
C24 0.0147(10) 0.0141(10) 0.0213(11) 0.0007(8) 0.0063(9) 0.0001(7)
C25 0.0158(11) 0.0186(11) 0.0345(15) 0.0048(10) 0.0058(10) -0.0019(8)
C26 0.0331(17) 0.0364(17) 0.0457(19) 0.0075(14) 0.0171(15) -0.0126(13)
C27 0.0373(18) 0.0311(16) 0.050(2) -0.0056(14) 0.0100(16) -0.0133(13)
C28 0.0190(13) 0.035(2) 0.100(3) 0.0229(19) 0.0197(16) -0.0004(12)
C29 0.0165(11) 0.0147(10) 0.0224(12) 0.0018(8) 0.0052(9) 0.0029(8)
C30 0.0248(13) 0.0172(11) 0.0290(14) -0.0004(9) 0.0091(11) 0.0036(9)
C31 0.0230(13) 0.0225(12) 0.0256(13) 0.0031(10) 0.0031(10) 0.0023(9)
C32 0.0227(13) 0.0188(12) 0.0327(15) 0.0038(10) 0.0106(11) 0.0000(9)
C33 0.0211(12) 0.0186(11) 0.0195(12) -0.0044(9) 0.0068(9) 0.0053(9)
C34 0.0248(13) 0.0192(13) 0.0251(12) -0.0023(8) 0.0042(10) 0.0021(8)
C35 0.0279(14) 0.0283(14) 0.0251(14) -0.0068(11) 0.0001(11) 0.0075(11)
C36 0.0390(17) 0.0330(15) 0.0196(13) -0.0011(11) 0.0050(12) 0.0120(12)
C37 0.0442(18) 0.0260(14) 0.0201(13) 0.0012(10) 0.0141(12) 0.0081(12)
C38 0.0313(14) 0.0224(12) 0.0207(12) -0.0011(9) 0.0114(11) 0.0063(10)
C39 0.0319(16) 0.0319(15) 0.0284(14) 0.0055(11) 0.0162(12) 0.0035(11)
C40 0.0231(14) 0.0332(16) 0.0329(16) 0.0041(12) 0.0169(12) 0.0068(11)
C41 0.0334(17) 0.0366(16) 0.0292(16) -0.0005(13) 0.0172(14) 0.0148(13)
C51 0.058(2) 0.0376(18) 0.0365(18) -0.0076(14) 0.0241(17) -0.0161(15)
Cl1 0.0459(5) 0.0439(5) 0.0388(4) 0.0039(4) 0.0191(4) -0.0004(4)
Cl2 0.0429(6) 0.0849(9) 0.0986(10) -0.0442(8) 0.0183(6) -0.0011(5)
B1 0.072(3) 0.0180(15) 0.034(2) -0.0010(13) 0.011(2) -0.0052(16)
F1 0.100(2) 0.0609(17) 0.096(2) 0.0165(15) 0.0407(18) 0.0457(16)
F2 0.0742(15) 0.0164(8) 0.0412(11) -0.0043(7) 0.0233(10) -0.0123(8)
F3 0.199(3) 0.0565(15) 0.0463(14) -0.0174(12) 0.0543(18) -0.0832(19)
F4 0.0440(13) 0.0704(16) 0.0467(13) 0.0065(11) 0.0098(10) -0.0186(11)

loop_
_atom_type_symbol
_atom_type_description
_atom_type_scat_dispersion_real
_atom_type_scat_dispersion_imag
_atom_type_scat_source
C C 0.0033 0.0016 'International Tables Vol C Tables 4.2.6.8 and 6.1.1.4'
H H 0.0000 0.0000 'International Tables Vol C Tables 4.2.6.8 and 6.1.1.4'
B B 0.0013 0.0007 'International Tables Vol C Tables 4.2.6.8 and 6.1.1.4'
N N 0.0061 0.0033 'International Tables Vol C Tables 4.2.6.8 and 6.1.1.4'
F F 0.0171 0.0103 'International Tables Vol C Tables 4.2.6.8 and 6.1.1.4'
Cl Cl 0.1484 0.1585 'International Tables Vol C Tables 4.2.6.8 and 6.1.1.4'
Pt Pt -1.7033 8.3905 'International Tables Vol C Tables 4.2.6.8 and 6.1.1.4'

loop_
_geom_angle_atom_site_label_1
_geom_angle_atom_site_label_2
_geom_angle_atom_site_label_3
_geom_angle
_geom_angle_publ_flag
C33 Pt N2 100.09(9) yes
C33 Pt N1 175.22(8) yes
N2 Pt N1 77.03(8) yes
C33 Pt C41 83.72(11) yes
N2 Pt C41 169.16(10) yes
N1 Pt C41 99.80(10) yes
C33 Pt C40 81.33(11) yes
N2 Pt C40 152.23(10) yes
N1 Pt C40 99.42(10) yes
C41 Pt C40 38.11(11) yes
C1 N1 C5 121.7(2) ?
C1 N1 Pt 115.51(16) ?
C5 N1 Pt 122.43(16) ?
C2 N2 C19 121.0(2) ?
C2 N2 Pt 116.83(16) ?
C19 N2 Pt 121.86(15) ?
N1 C1 C3 126.1(2) ?
N1 C1 C2 114.9(2) ?
C3 C1 C2 119.0(2) ?
N2 C2 C4 125.2(2) ?
N2 C2 C1 115.4(2) ?
C4 C2 C1 119.4(2) ?
C6 C5 C10 122.1(2) ?
C6 C5 N1 119.3(2) ?
C10 C5 N1 118.4(2) ?
C5 C6 C7 119.7(2) ?
C8 C7 C6 117.5(2) ?
C8 C7 C11 122.2(2) ?
C6 C7 C11 120.2(2) ?
C9 C8 C7 123.4(2) ?
C8 C9 C10 117.9(2) ?
C8 C9 C15 120.9(2) ?
C10 C9 C15 121.2(2) ?
C5 C10 C9 119.5(2) ?
C13 C11 C14 111.3(4) ?
C13 C11 C12 106.4(3) ?
C14 C11 C12 108.0(4) ?
C13 C11 C7 111.4(3) ?
C14 C11 C7 108.3(3) ?
C12 C11 C7 111.3(3) ?
C18 C15 C17 107.4(3) ?
C18 C15 C16 109.9(3) ?
C17 C15 C16 108.3(3) ?
C18 C15 C9 110.6(2) ?
C17 C15 C9 111.4(2) ?
C16 C15 C9 109.2(2) ?
C20 C19 C24 122.0(2) ?
C20 C19 N2 120.2(2) ?
C24 C19 N2 117.6(2) ?
C19 C20 C21 119.6(2) ?
C22 C21 C20 117.8(2) ?
C22 C21 C25 122.6(2) ?
C20 C21 C25 119.6(2) ?
C21 C22 C23 122.8(2) ?
C24 C23 C22 117.7(2) ?
C24 C23 C29 121.2(2) ?
C22 C23 C29 121.1(2) ?
C23 C24 C19 120.1(2) ?
C28 C25 C26 108.3(3) ?
C28 C25 C27 109.1(3) ?
C26 C25 C27 108.5(2) ?
C28 C25 C21 112.6(2) ?
C26 C25 C21 109.8(2) ?
C27 C25 C21 108.4(2) ?
C31 C29 C23 111.0(2) ?
C31 C29 C30 109.9(2) ?
C23 C29 C30 108.5(2) ?
C31 C29 C32 107.2(2) ?
C23 C29 C32 111.2(2) ?
C30 C29 C32 109.1(2) ?
C34 C33 C38 118.2(2) ?
C34 C33 Pt 127.2(2) ?
C38 C33 Pt 114.60(19) ?
C33 C34 C35 120.9(3) ?
C36 C35 C34 119.6(3) ?
C37 C36 C35 120.0(3) ?
C36 C37 C38 120.6(3) ?
C37 C38 C33 120.6(3) ?
C37 C38 C39 123.4(3) ?
C33 C38 C39 116.0(2) ?
C38 C39 C40 109.9(2) ?
C41 C40 C39 123.4(3) ?
C41 C40 Pt 70.70(19) ?
C39 C40 Pt 105.47(19) ?
C40 C41 Pt 71.18(18) ?
Cl1 C51 Cl2 112.21(19) ?
F3 B1 F4 119.4(4) ?
F3 B1 F2 112.7(3) ?
F4 B1 F2 111.0(3) ?
F3 B1 F1 103.3(3) ?
F4 B1 F1 103.1(3) ?
F2 B1 F1 105.6(3) ?

loop_
_geom_bond_atom_site_label_1
_geom_bond_atom_site_label_2
_geom_bond_distance
_geom_bond_publ_flag
Pt C33 2.006(2) yes
Pt N2 2.060(2) yes
Pt N1 2.111(2) yes
Pt C41 2.145(3) yes
Pt C40 2.151(3) yes
N1 C1 1.285(3) ?
N1 C5 1.440(3) ?
N2 C2 1.287(3) ?
N2 C19 1.440(3) ?
C1 C3 1.492(3) ?
C1 C2 1.506(3) ?
C2 C4 1.483(3) ?
C5 C6 1.386(3) ?
C5 C10 1.386(3) ?
C6 C7 1.401(3) ?
C7 C8 1.396(3) ?
C7 C11 1.537(4) ?
C8 C9 1.395(4) ?
C9 C10 1.396(3) ?
C9 C15 1.535(3) ?
C11 C13 1.519(5) ?
C11 C14 1.519(5) ?
C11 C12 1.514(5) ?
C15 C18 1.524(4) ?
C15 C17 1.530(4) ?
C15 C16 1.533(4) ?
C19 C20 1.379(3) ?
C19 C24 1.391(3) ?
C20 C21 1.403(3) ?
C21 C22 1.398(3) ?
C21 C25 1.540(3) ?
C22 C23 1.409(3) ?
C23 C24 1.383(3) ?
C23 C29 1.534(3) ?
C25 C28 1.522(4) ?
C25 C26 1.536(4) ?
C25 C27 1.538(4) ?
C29 C31 1.538(3) ?
C29 C30 1.541(3) ?
C29 C32 1.539(3) ?
C33 C34 1.393(4) ?
C33 C38 1.403(4) ?
C34 C35 1.409(4) ?
C35 C36 1.385(4) ?
C36 C37 1.379(4) ?
C37 C38 1.395(4) ?
C38 C39 1.509(4) ?
C39 C40 1.506(4) ?
C40 C41 1.402(4) ?
C51 Cl1 1.743(3) ?
C51 Cl2 1.744(4) ?
B1 F3 1.316(4) ?
B1 F4 1.347(4) ?
B1 F2 1.386(4) ?
B1 F1 1.445(5) ?
